data_7051457
_journal_name_full 'New Journal of Chemistry'
_journal_paper_doi 10.1039/a903242h
_journal_year 1999
_chemical_formula_moiety '(C44 H28 N4 Zn).(H2 O).(C20 H24 O6)'
_chemical_formula_sum 'C64 H54 N4 O7 Zn'
_chemical_formula_weight 1056.48
_space_group_IT_number 2
_symmetry_cell_setting triclinic
_symmetry_space_group_name_Hall '-P 1'
_symmetry_space_group_name_H-M 'P -1'
_cell_angle_alpha 81.9790(10)
_cell_angle_beta 85.9670(10)
_cell_angle_gamma 88.8730(10)
_cell_formula_units_Z 2
_cell_length_a 10.2070(10)
_cell_length_b 14.4500(10)
_cell_length_c 17.8270(10)
_cell_measurement_temperature 295(2)
_cell_volume 2597.0(3)
_diffrn_ambient_temperature 295(2)
_exptl_crystal_density_diffrn 1.351
_cod_database_code 7051457

loop_
_symmetry_equiv_pos_as_xyz
'x, y, z'
'-x, -y, -z'

loop_
_atom_site_label
_atom_site_type_symbol
_atom_site_fract_x
_atom_site_fract_y
_atom_site_fract_z
_atom_site_U_iso_or_equiv
_atom_site_adp_type
_atom_site_occupancy
_atom_site_symmetry_multiplicity
_atom_site_calc_flag
_atom_site_refinement_flags
_atom_site_disorder_assembly
_atom_site_disorder_group
N1 N 0.4679(3) 0.2095(2) 0.17428(18) 0.0476(9) Uani 1 1 d . . .
N2 N 0.3006(3) 0.3693(2) 0.13685(18) 0.0469(9) Uani 1 1 d . . .
N3 N 0.2724(3) 0.3962(2) 0.29416(18) 0.0444(8) Uani 1 1 d . . .
N4 N 0.4412(3) 0.2387(2) 0.33149(18) 0.0441(8) Uani 1 1 d . . .
C5 C 0.5172(4) 0.1596(3) 0.3383(2) 0.0458(10) Uani 1 1 d . . .
C6 C 0.5688(4) 0.1130(3) 0.2791(2) 0.0461(11) Uani 1 1 d . . .
C7 C 0.5494(4) 0.1389(3) 0.2019(2) 0.0468(11) Uani 1 1 d . . .
C8 C 0.6163(4) 0.0989(3) 0.1408(3) 0.0572(12) Uani 1 1 d . . .
H8 H 0.6760 0.0492 0.1450 0.069 Uiso 1 1 calc R . .
C9 C 0.5769(4) 0.1463(3) 0.0765(3) 0.0597(12) Uani 1 1 d . . .
H9 H 0.6056 0.1367 0.0275 0.072 Uiso 1 1 calc R . .
C10 C 0.4822(4) 0.2149(3) 0.0968(3) 0.0501(11) Uani 1 1 d . . .
C11 C 0.4160(4) 0.2776(3) 0.0458(2) 0.0503(11) Uani 1 1 d . . .
C12 C 0.3286(4) 0.3488(3) 0.0647(2) 0.0485(11) Uani 1 1 d . . .
C13 C 0.2539(4) 0.4076(3) 0.0129(2) 0.0564(12) Uani 1 1 d . . .
H13 H 0.2547 0.4067 -0.0392 0.068 Uiso 1 1 calc R . .
C14 C 0.1822(4) 0.4644(3) 0.0528(2) 0.0577(12) Uani 1 1 d . . .
H14 H 0.1234 0.5102 0.0338 0.069 Uiso 1 1 calc R . .
C15 C 0.2127(4) 0.4417(3) 0.1307(2) 0.0493(11) Uani 1 1 d . . .
C16 C 0.1620(4) 0.4878(3) 0.1901(2) 0.0444(10) Uani 1 1 d . . .
C17 C 0.1930(4) 0.4672(3) 0.2658(2) 0.0429(10) Uani 1 1 d . . .
C18 C 0.1498(4) 0.5203(3) 0.3245(2) 0.0525(11) Uani 1 1 d . . .
H18 H 0.0928 0.5715 0.3198 0.063 Uiso 1 1 calc R . .
C19 C 0.2059(4) 0.4833(3) 0.3876(2) 0.0546(11) Uani 1 1 d . . .
H19 H 0.1968 0.5050 0.4345 0.065 Uiso 1 1 calc R . .
C20 C 0.2829(4) 0.4038(3) 0.3695(2) 0.0448(10) Uani 1 1 d . . .
C21 C 0.3534(4) 0.3440(3) 0.4204(2) 0.0438(10) Uani 1 1 d . . .
C22 C 0.4256(4) 0.2655(3) 0.4025(2) 0.0446(10) Uani 1 1 d . . .
C23 C 0.4910(4) 0.2000(3) 0.4552(2) 0.0534(11) Uani 1 1 d . . .
H23 H 0.4940 0.2020 0.5070 0.064 Uiso 1 1 calc R . .
C24 C 0.5471(4) 0.1352(3) 0.4164(2) 0.0550(12) Uani 1 1 d . . .
H24 H 0.5964 0.0838 0.4361 0.066 Uiso 1 1 calc R . .
C25 C 0.6571(4) 0.0310(3) 0.2980(2) 0.0457(10) Uani 1 1 d . . .
C26 C 0.6075(4) -0.0562(3) 0.3208(3) 0.0643(13) Uani 1 1 d . . .
H26 H 0.5170 -0.0643 0.3261 0.077 Uiso 1 1 calc R . .
C27 C 0.6891(5) -0.1323(3) 0.3361(3) 0.0763(15) Uani 1 1 d . . .
H27 H 0.6537 -0.1913 0.3513 0.092 Uiso 1 1 calc R . .
C28 C 0.8217(6) -0.1213(4) 0.3290(3) 0.0798(15) Uani 1 1 d . . .
H28 H 0.8776 -0.1724 0.3388 0.096 Uiso 1 1 calc R . .
C29 C 0.8706(5) -0.0348(5) 0.3074(3) 0.0967(19) Uani 1 1 d . . .
H29 H 0.9611 -0.0266 0.3029 0.116 Uiso 1 1 calc R . .
C30 C 0.7893(4) 0.0413(4) 0.2919(3) 0.0843(17) Uani 1 1 d . . .
H30 H 0.8251 0.1003 0.2770 0.101 Uiso 1 1 calc R . .
C31 C 0.3516(4) 0.3650(3) 0.5004(2) 0.0479(11) Uani 1 1 d . . .
C32 C 0.2363(4) 0.3652(3) 0.5453(3) 0.0585(12) Uani 1 1 d . . .
H32 H 0.1583 0.3506 0.5260 0.070 Uiso 1 1 calc R . .
C33 C 0.2341(5) 0.3865(3) 0.6174(3) 0.0693(13) Uani 1 1 d . . .
H33 H 0.1549 0.3856 0.6467 0.083 Uiso 1 1 calc R . .
C34 C 0.3469(6) 0.4090(3) 0.6474(3) 0.0720(14) Uani 1 1 d . . .
H34 H 0.3444 0.4244 0.6964 0.086 Uiso 1 1 calc R . .
C35 C 0.4639(5) 0.4087(3) 0.6045(3) 0.0674(13) Uani 1 1 d . . .
H35 H 0.5415 0.4233 0.6244 0.081 Uiso 1 1 calc R . .
C36 C 0.4654(4) 0.3866(3) 0.5315(3) 0.0591(12) Uani 1 1 d . . .
H36 H 0.5449 0.3863 0.5027 0.071 Uiso 1 1 calc R . .
C37 C 0.0765(4) 0.5712(3) 0.1709(2) 0.0447(10) Uani 1 1 d . . .
C38 C 0.1292(4) 0.6535(3) 0.1329(3) 0.0641(13) Uani 1 1 d . . .
H38 H 0.2183 0.6558 0.1178 0.077 Uiso 1 1 calc R . .
C39 C 0.0534(5) 0.7313(3) 0.1172(3) 0.0763(15) Uani 1 1 d . . .
H39 H 0.0911 0.7862 0.0922 0.092 Uiso 1 1 calc R . .
C40 C -0.0775(6) 0.7291(4) 0.1379(3) 0.0797(15) Uani 1 1 d . . .
H40 H -0.1289 0.7827 0.1284 0.096 Uiso 1 1 calc R . .
C41 C -0.1325(5) 0.6480(4) 0.1724(3) 0.0749(15) Uani 1 1 d . . .
H41 H -0.2225 0.6458 0.1848 0.090 Uiso 1 1 calc R . .
C42 C -0.0574(4) 0.5698(3) 0.1890(2) 0.0617(13) Uani 1 1 d . . .
H42 H -0.0966 0.5148 0.2127 0.074 Uiso 1 1 calc R . .
C43 C 0.4402(4) 0.2703(3) -0.0372(2) 0.0561(12) Uani 1 1 d . . .
C44 C 0.4062(4) 0.1909(4) -0.0667(3) 0.0673(13) Uani 1 1 d . . .
H44 H 0.3691 0.1407 -0.0344 0.081 Uiso 1 1 calc R . .
C45 C 0.4268(5) 0.1856(4) -0.1432(3) 0.0763(15) Uani 1 1 d . . .
H45 H 0.4034 0.1320 -0.1623 0.092 Uiso 1 1 calc R . .
C46 C 0.4812(5) 0.2588(5) -0.1910(3) 0.0820(17) Uani 1 1 d . . .
H46 H 0.4937 0.2556 -0.2427 0.098 Uiso 1 1 calc R . .
C47 C 0.5173(4) 0.3368(4) -0.1629(3) 0.0741(15) Uani 1 1 d . . .
H47 H 0.5561 0.3859 -0.1957 0.089 Uiso 1 1 calc R . .
C48 C 0.4972(4) 0.3440(3) -0.0866(3) 0.0622(13) Uani 1 1 d . . .
H48 H 0.5216 0.3979 -0.0682 0.075 Uiso 1 1 calc R . .
Zn49 Zn 0.34967(4) 0.29141(3) 0.23645(3) 0.04723(19) Uani 1 1 d . . .
O50 O 0.1805(3) 0.2038(3) 0.2564(2) 0.0600(8) Uani 1 1 d D . .
H50A H 0.172(5) 0.154(2) 0.281(3) 0.11(2) Uiso 1 1 d D . .
H50B H 0.110(3) 0.223(4) 0.243(3) 0.14(3) Uiso 1 1 d D . .
O51 O 0.0138(3) 0.1606(2) 0.42086(17) 0.0674(9) Uani 1 1 d . . .
C52 C 0.1360(5) 0.1383(4) 0.4522(3) 0.0789(15) Uani 1 1 d . . .
H52A H 0.1318 0.1520 0.5041 0.095 Uiso 1 1 calc R . .
H52B H 0.2041 0.1765 0.4233 0.095 Uiso 1 1 calc R . .
C53 C 0.1691(5) 0.0391(4) 0.4512(3) 0.0803(15) Uani 1 1 d . . .
H53A H 0.2442 0.0221 0.4809 0.096 Uiso 1 1 calc R . .
H53B H 0.0956 0.0007 0.4733 0.096 Uiso 1 1 calc R . .
O54 O 0.1992(3) 0.0240(2) 0.37409(18) 0.0692(9) Uani 1 1 d . . .
C55 C 0.2157(4) -0.0648(4) 0.3603(3) 0.0637(13) Uani 1 1 d . . .
C56 C 0.2176(5) -0.1424(5) 0.4150(3) 0.0954(18) Uani 1 1 d . . .
H56 H 0.2095 -0.1355 0.4662 0.114 Uiso 1 1 calc R . .
C57 C 0.2315(6) -0.2300(5) 0.3933(5) 0.127(3) Uani 1 1 d . . .
H57 H 0.2330 -0.2825 0.4299 0.152 Uiso 1 1 calc R . .
C58 C 0.2430(6) -0.2397(5) 0.3180(6) 0.124(3) Uani 1 1 d . . .
H58 H 0.2518 -0.2991 0.3036 0.149 Uiso 1 1 calc R . .
C59 C 0.2417(5) -0.1632(5) 0.2636(4) 0.0955(18) Uani 1 1 d . . .
H59 H 0.2495 -0.1708 0.2126 0.115 Uiso 1 1 calc R . .
C60 C 0.2290(4) -0.0768(4) 0.2837(3) 0.0668(14) Uani 1 1 d . . .
O61 O 0.2288(3) 0.0044(2) 0.2354(2) 0.0843(10) Uani 1 1 d . . .
C62 C 0.2495(7) 0.0057(6) 0.1552(4) 0.132(3) Uani 1 1 d . . .
H62A H 0.3048 0.0585 0.1353 0.158 Uiso 1 1 calc R . .
H62B H 0.2980 -0.0505 0.1461 0.158 Uiso 1 1 calc R . .
C63 C 0.1472(9) 0.0107(6) 0.1171(4) 0.163(3) Uani 1 1 d . . .
H63A H 0.1024 -0.0485 0.1301 0.195 Uiso 1 1 calc R . .
H63B H 0.1775 0.0153 0.0639 0.195 Uiso 1 1 calc R . .
O64 O 0.0516(4) 0.0819(3) 0.1234(2) 0.0967(11) Uani 1 1 d . . .
C65 C 0.0833(5) 0.1680(4) 0.0827(3) 0.0830(16) Uani 1 1 d . . .
H65A H 0.1090 0.1606 0.0304 0.100 Uiso 1 1 calc R . .
H65B H 0.1570 0.1937 0.1040 0.100 Uiso 1 1 calc R . .
C66 C -0.0302(5) 0.2328(3) 0.0849(3) 0.0713(14) Uani 1 1 d . . .
H66A H -0.0124 0.2892 0.0496 0.086 Uiso 1 1 calc R . .
H66B H -0.1075 0.2038 0.0702 0.086 Uiso 1 1 calc R . .
O67 O -0.0530(3) 0.2556(2) 0.16021(17) 0.0688(9) Uani 1 1 d . . .
C68 C -0.1600(4) 0.3097(3) 0.1741(3) 0.0598(12) Uani 1 1 d . . .
C69 C -0.2388(5) 0.3522(3) 0.1197(3) 0.0739(14) Uani 1 1 d . . .
H69 H -0.2198 0.3456 0.0689 0.089 Uiso 1 1 calc R . .
C70 C -0.3469(5) 0.4049(4) 0.1409(4) 0.0803(16) Uani 1 1 d . . .
H70 H -0.3996 0.4347 0.1042 0.096 Uiso 1 1 calc R . .
C71 C -0.3753(5) 0.4129(3) 0.2150(4) 0.0795(16) Uani 1 1 d . . .
H71 H -0.4489 0.4472 0.2288 0.095 Uiso 1 1 calc R . .
C72 C -0.2969(5) 0.3710(3) 0.2703(3) 0.0710(14) Uani 1 1 d . . .
H72 H -0.3172 0.3774 0.3210 0.085 Uiso 1 1 calc R . .
C73 C -0.1882(5) 0.3194(3) 0.2497(3) 0.0587(12) Uani 1 1 d . . .
O74 O -0.1022(3) 0.2776(2) 0.29907(18) 0.0674(9) Uani 1 1 d . . .
C75 C -0.1277(5) 0.2856(4) 0.3777(3) 0.0742(14) Uani 1 1 d . . .
H75A H -0.2008 0.2461 0.3988 0.080(15) Uiso 1 1 calc R . .
H75B H -0.1508 0.3497 0.3837 0.083(17) Uiso 1 1 calc R . .
C76 C -0.0104(5) 0.2570(4) 0.4174(3) 0.0737(14) Uani 1 1 d . . .
H76A H 0.0647 0.2908 0.3914 0.078(15) Uiso 1 1 calc R . .
H76B H -0.0210 0.2731 0.4685 0.074(15) Uiso 1 1 calc R . .

loop_
_atom_site_aniso_label
_atom_site_aniso_U_11
_atom_site_aniso_U_22
_atom_site_aniso_U_33
_atom_site_aniso_U_23
_atom_site_aniso_U_13
_atom_site_aniso_U_12
N1 0.052(2) 0.052(2) 0.038(2) -0.0031(18) -0.0021(16) 0.0130(18)
N2 0.055(2) 0.047(2) 0.037(2) -0.0033(17) -0.0017(16) 0.0163(18)
N3 0.047(2) 0.045(2) 0.040(2) -0.0017(17) -0.0047(16) 0.0116(17)
N4 0.047(2) 0.043(2) 0.042(2) -0.0049(18) -0.0055(16) 0.0119(17)
C5 0.049(2) 0.046(3) 0.041(3) 0.002(2) -0.006(2) 0.008(2)
C6 0.045(2) 0.042(3) 0.049(3) 0.001(2) -0.003(2) 0.006(2)
C7 0.048(2) 0.044(3) 0.046(3) 0.001(2) -0.004(2) 0.011(2)
C8 0.063(3) 0.055(3) 0.053(3) -0.006(3) -0.003(2) 0.020(2)
C9 0.067(3) 0.065(3) 0.046(3) -0.007(3) 0.003(2) 0.021(2)
C10 0.055(3) 0.050(3) 0.045(3) -0.006(2) -0.002(2) 0.015(2)
C11 0.056(3) 0.056(3) 0.038(3) -0.005(2) -0.005(2) 0.013(2)
C12 0.050(2) 0.051(3) 0.042(3) -0.001(2) -0.004(2) 0.013(2)
C13 0.064(3) 0.064(3) 0.040(3) -0.002(2) -0.007(2) 0.023(2)
C14 0.066(3) 0.061(3) 0.044(3) 0.003(2) -0.011(2) 0.022(2)
C15 0.054(3) 0.049(3) 0.044(3) -0.001(2) -0.006(2) 0.008(2)
C16 0.047(2) 0.043(3) 0.042(3) -0.002(2) -0.003(2) 0.007(2)
C17 0.049(2) 0.039(3) 0.040(3) -0.004(2) -0.002(2) 0.008(2)
C18 0.060(3) 0.050(3) 0.048(3) -0.009(2) -0.006(2) 0.016(2)
C19 0.073(3) 0.049(3) 0.043(3) -0.009(2) -0.005(2) 0.014(2)
C20 0.048(2) 0.045(3) 0.041(3) -0.002(2) -0.005(2) 0.004(2)
C21 0.048(2) 0.041(3) 0.041(3) -0.001(2) -0.007(2) 0.005(2)
C22 0.047(2) 0.044(3) 0.041(3) 0.001(2) -0.005(2) 0.003(2)
C23 0.062(3) 0.055(3) 0.042(3) -0.001(2) -0.014(2) 0.016(2)
C24 0.062(3) 0.048(3) 0.053(3) 0.003(2) -0.013(2) 0.019(2)
C25 0.049(3) 0.043(3) 0.044(3) -0.004(2) -0.005(2) 0.008(2)
C26 0.053(3) 0.059(3) 0.077(4) 0.006(3) -0.014(2) 0.007(3)
C27 0.093(4) 0.054(3) 0.081(4) 0.001(3) -0.020(3) 0.015(3)
C28 0.088(4) 0.068(4) 0.081(4) -0.002(3) -0.015(3) 0.040(3)
C29 0.056(3) 0.099(5) 0.128(5) 0.009(4) -0.008(3) 0.026(4)
C30 0.054(3) 0.066(4) 0.127(5) 0.010(3) -0.014(3) 0.008(3)
C31 0.055(3) 0.044(3) 0.044(3) -0.001(2) -0.012(2) 0.005(2)
C32 0.061(3) 0.067(3) 0.048(3) -0.009(2) -0.008(2) 0.011(2)
C33 0.082(4) 0.078(4) 0.048(3) -0.011(3) -0.002(3) 0.016(3)
C34 0.107(4) 0.064(4) 0.046(3) -0.011(3) -0.011(3) 0.011(3)
C35 0.088(4) 0.057(3) 0.060(4) -0.009(3) -0.024(3) -0.010(3)
C36 0.071(3) 0.058(3) 0.047(3) -0.001(2) -0.004(2) -0.002(2)
C37 0.048(3) 0.046(3) 0.041(3) -0.005(2) -0.0087(19) 0.011(2)
C38 0.055(3) 0.054(3) 0.080(4) 0.005(3) -0.011(2) 0.002(3)
C39 0.093(4) 0.048(3) 0.089(4) -0.001(3) -0.026(3) 0.012(3)
C40 0.094(4) 0.075(4) 0.069(4) -0.008(3) -0.018(3) 0.041(3)
C41 0.058(3) 0.102(5) 0.060(3) 0.001(3) -0.002(2) 0.035(3)
C42 0.052(3) 0.070(3) 0.059(3) 0.006(3) -0.002(2) 0.006(3)
C43 0.058(3) 0.068(3) 0.041(3) -0.004(3) -0.010(2) 0.027(2)
C44 0.082(3) 0.073(4) 0.049(3) -0.017(3) -0.002(3) 0.014(3)
C45 0.081(4) 0.092(4) 0.060(4) -0.028(3) -0.012(3) 0.028(3)
C46 0.082(4) 0.124(5) 0.040(3) -0.015(4) -0.006(3) 0.041(4)
C47 0.062(3) 0.105(5) 0.049(4) 0.006(3) -0.002(3) 0.026(3)
C48 0.057(3) 0.078(4) 0.050(3) -0.005(3) -0.002(2) 0.025(3)
Zn49 0.0540(3) 0.0461(3) 0.0402(3) -0.0024(2) -0.0048(2) 0.0125(2)
O50 0.058(2) 0.057(2) 0.062(2) 0.0034(19) -0.0078(17) -0.0008(19)
O51 0.068(2) 0.068(2) 0.064(2) -0.0019(18) -0.0063(16) -0.0003(18)
C52 0.086(4) 0.097(5) 0.055(3) -0.012(3) -0.010(3) 0.003(3)
C53 0.081(4) 0.099(5) 0.058(4) 0.003(3) -0.013(3) 0.007(3)
O54 0.081(2) 0.066(2) 0.057(2) 0.0029(19) -0.0026(16) 0.0024(18)
C55 0.049(3) 0.053(4) 0.085(4) 0.002(3) -0.003(3) 0.014(2)
C56 0.094(4) 0.080(5) 0.098(5) 0.024(4) 0.013(3) 0.024(3)
C57 0.114(5) 0.069(5) 0.173(8) 0.033(5) 0.046(5) 0.032(4)
C58 0.105(5) 0.064(5) 0.197(9) -0.022(6) 0.045(5) 0.006(4)
C59 0.088(4) 0.074(5) 0.125(6) -0.023(4) 0.002(4) 0.020(3)
C60 0.054(3) 0.060(4) 0.083(4) -0.003(3) -0.002(3) 0.014(3)
O61 0.112(3) 0.080(3) 0.058(2) -0.002(2) -0.0069(19) 0.036(2)
C62 0.121(5) 0.198(8) 0.083(6) -0.050(5) -0.020(4) 0.081(5)
C63 0.202(9) 0.185(8) 0.113(6) -0.063(6) -0.042(6) 0.112(7)
O64 0.123(3) 0.084(3) 0.083(3) -0.011(2) -0.018(2) 0.031(3)
C65 0.083(4) 0.108(5) 0.061(4) -0.026(4) 0.002(3) 0.012(4)
C66 0.085(4) 0.074(4) 0.052(3) -0.001(3) -0.002(3) 0.006(3)
O67 0.075(2) 0.073(2) 0.057(2) -0.0059(18) -0.0072(17) 0.0216(18)
C68 0.059(3) 0.053(3) 0.065(4) 0.004(3) -0.006(3) 0.001(3)
C69 0.078(3) 0.066(4) 0.076(4) -0.001(3) -0.015(3) 0.004(3)
C70 0.079(4) 0.059(4) 0.101(5) 0.004(3) -0.024(3) 0.009(3)
C71 0.059(3) 0.056(4) 0.121(5) -0.005(4) -0.002(4) 0.008(3)
C72 0.073(3) 0.054(3) 0.083(4) -0.003(3) 0.003(3) 0.001(3)
C73 0.061(3) 0.045(3) 0.068(4) 0.000(3) 0.002(3) -0.005(2)
O74 0.077(2) 0.070(2) 0.054(2) -0.0054(18) -0.0059(18) 0.0129(18)
C75 0.086(4) 0.075(4) 0.061(4) -0.013(3) 0.008(3) 0.004(3)
C76 0.084(4) 0.079(4) 0.060(4) -0.015(3) -0.006(3) -0.002(3)

loop_
_geom_bond_atom_site_label_1
_geom_bond_atom_site_label_2
_geom_bond_distance
_geom_bond_site_symmetry_2
_geom_bond_publ_flag
N1 C7 1.363(5) . ?
N1 C10 1.370(5) . ?
N1 Zn49 2.051(3) . ?
N2 C15 1.363(5) . ?
N2 C12 1.369(5) . ?
N2 Zn49 2.053(3) . ?
N3 C17 1.357(5) . ?
N3 C20 1.375(5) . ?
N3 Zn49 2.061(3) . ?
N4 C5 1.365(5) . ?
N4 C22 1.372(5) . ?
N4 Zn49 2.039(3) . ?
C5 C6 1.397(5) . ?
C5 C24 1.440(5) . ?
C6 C7 1.402(5) . ?
C6 C25 1.490(5) . ?
C7 C8 1.430(5) . ?
C8 C9 1.334(5) . ?
C9 C10 1.435(5) . ?
C10 C11 1.392(5) . ?
C11 C12 1.410(5) . ?
C11 C43 1.500(6) . ?
C12 C13 1.418(5) . ?
C13 C14 1.335(5) . ?
C14 C15 1.435(5) . ?
C15 C16 1.394(5) . ?
C16 C17 1.398(5) . ?
C16 C37 1.489(5) . ?
C17 C18 1.422(5) . ?
C18 C19 1.339(5) . ?
C19 C20 1.441(5) . ?
C20 C21 1.391(5) . ?
C21 C22 1.401(5) . ?
C21 C31 1.498(5) . ?
C22 C23 1.430(5) . ?
C23 C24 1.337(5) . ?
C25 C30 1.355(5) . ?
C25 C26 1.365(5) . ?
C26 C27 1.374(6) . ?
C27 C28 1.361(6) . ?
C28 C29 1.350(7) . ?
C29 C30 1.373(6) . ?
C31 C32 1.376(5) . ?
C31 C36 1.381(5) . ?
C32 C33 1.362(5) . ?
C33 C34 1.366(6) . ?
C34 C35 1.372(6) . ?
C35 C36 1.381(6) . ?
C37 C38 1.383(5) . ?
C37 C42 1.382(5) . ?
C38 C39 1.360(6) . ?
C39 C40 1.360(6) . ?
C40 C41 1.357(6) . ?
C41 C42 1.363(6) . ?
C43 C44 1.386(6) . ?
C43 C48 1.393(6) . ?
C44 C45 1.379(6) . ?
C45 C46 1.363(7) . ?
C46 C47 1.362(7) . ?
C47 C48 1.380(6) . ?
Zn49 O50 2.141(3) . ?
O51 C52 1.416(5) . ?
O51 C76 1.403(5) . ?
C52 C53 1.468(6) . ?
C53 O54 1.433(5) . ?
O54 C55 1.345(5) . ?
C55 C56 1.380(6) . ?
C55 C60 1.397(6) . ?
C56 C57 1.376(8) . ?
C57 C58 1.366(9) . ?
C58 C59 1.365(8) . ?
C59 C60 1.348(7) . ?
C60 O61 1.355(5) . ?
O61 C62 1.427(6) . ?
C62 C63 1.281(8) . ?
C63 O64 1.414(7) . ?
O64 C65 1.381(6) . ?
C65 C66 1.477(6) . ?
C66 O67 1.428(5) . ?
O67 C68 1.360(5) . ?
C68 C69 1.374(6) . ?
C68 C73 1.384(6) . ?
C69 C70 1.389(6) . ?
C70 C71 1.353(7) . ?
C71 C72 1.380(6) . ?
C72 C73 1.382(6) . ?
C73 O74 1.359(5) . ?
O74 C75 1.427(5) . ?
C75 C76 1.458(6) . ?
